data_4100773
loop_
_publ_author_name
'Partha Sarathi Mukherjee'
'Neeladri Das'
'Yury K. Kryschenko'
'Atta M. Arif'
'Peter J. Stang'

_publ_section_title
;
Design, Synthesis, and Crystallographic Studies of Neutral Platinum-Based
Macrocycles Formed via Self-Assembly
;
_journal_name_full 'Journal of the American Chemical Society'
_journal_page_first 2464
_journal_page_last 2473
_journal_paper_doi 10.1021/ja039235b
_journal_volume 126
_journal_year 2004
_chemical_formula_sum 'C90 H146 Cl6 O8 P8 Pt4'
_chemical_formula_weight 2596.89
_space_group_IT_number 2
_space_group_name_Hall '-P 1'
_space_group_name_H-M_alt 'P -1'
_symmetry_cell_setting triclinic
_symmetry_space_group_name_Hall '-P 1'
_symmetry_space_group_name_H-M 'P -1'
_cell_angle_alpha 83.6936(11)
_cell_angle_beta 82.6978(9)
_cell_angle_gamma 63.3960(10)
_cell_formula_units_Z 1
_cell_length_a 12.2930(2)
_cell_length_b 13.3346(2)
_cell_length_c 18.4568(3)
_cell_measurement_temperature 150(1)
_cell_volume 2678.43(7)
_diffrn_ambient_temperature 150(1)
_exptl_crystal_density_diffrn 1.610
_cod_database_code 4100773

loop_
_symmetry_equiv_pos_as_xyz
'x, y, z'
'-x, -y, -z'

loop_
_atom_site_label
_atom_site_type_symbol
_atom_site_fract_x
_atom_site_fract_y
_atom_site_fract_z
_atom_site_U_iso_or_equiv
_atom_site_adp_type
_atom_site_occupancy
_atom_site_symmetry_multiplicity
_atom_site_calc_flag
_atom_site_refinement_flags
_atom_site_disorder_assembly
_atom_site_disorder_group
Pt1 Pt 0.786291(17) 0.778039(16) -0.194193(10) 0.02062(8) Uani 1 1 d . . .
Pt2 Pt 0.392929(18) 0.451735(16) 0.325820(11) 0.02234(8) Uani 1 1 d . . .
Cl1 Cl 0.8632(3) 0.8349(2) 0.17370(14) 0.0775(7) Uani 1 1 d . . .
Cl2 Cl 0.8930(2) 1.0183(2) 0.09040(19) 0.0849(8) Uani 1 1 d . . .
Cl3 Cl 1.0716(2) 0.7890(2) 0.06945(17) 0.0818(8) Uani 1 1 d . . .
P1 P 0.64451(14) 0.96396(12) -0.19571(8) 0.0255(3) Uani 1 1 d . . .
P2 P 0.92997(13) 0.59323(12) -0.19062(8) 0.0247(3) Uani 1 1 d . . .
P3 P 0.24512(15) 0.61903(13) 0.36857(9) 0.0311(3) Uani 1 1 d . . .
P4 P 0.56759(14) 0.29422(14) 0.29418(9) 0.0335(4) Uani 1 1 d . . .
O1 O 0.7224(4) 0.7456(3) -0.0864(2) 0.0261(8) Uani 1 1 d . . .
O2 O 0.8175(4) 0.8263(4) -0.0353(2) 0.0388(10) Uani 1 1 d . . .
O3 O 0.4225(4) 0.5323(4) 0.2252(2) 0.0333(9) Uani 1 1 d . . .
O4 O 0.5142(5) 0.6210(4) 0.2710(2) 0.0465(12) Uani 1 1 d . . .
C1 C 0.7546(5) 0.7744(5) -0.0316(3) 0.0250(11) Uani 1 1 d . . .
C2 C 0.7103(5) 0.7412(5) 0.0416(3) 0.0268(11) Uani 1 1 d . . .
H2 H 0.7388 0.7545 0.0833 0.032 Uiso 1 1 calc R . .
C3 C 0.6339(5) 0.6943(5) 0.0530(3) 0.0279(12) Uani 1 1 d . . .
H3 H 0.6062 0.6782 0.0120 0.034 Uiso 1 1 calc R . .
C4 C 0.5912(5) 0.6669(5) 0.1262(3) 0.0293(12) Uani 1 1 d . . .
H4 H 0.6212 0.6835 0.1660 0.035 Uiso 1 1 calc R . .
C5 C 0.5149(6) 0.6213(5) 0.1426(3) 0.0341(13) Uani 1 1 d . . .
H5 H 0.4802 0.6068 0.1042 0.041 Uiso 1 1 calc R . .
C6 C 0.4817(6) 0.5917(5) 0.2199(3) 0.0313(13) Uani 1 1 d . . .
C7 C 0.3603(5) 0.3716(5) 0.4187(3) 0.0250(11) Uani 1 1 d . . .
C8 C 0.3978(5) 0.3830(5) 0.4841(3) 0.0281(12) Uani 1 1 d . . .
H8 H 0.4465 0.4220 0.4826 0.034 Uiso 1 1 calc R . .
C9 C 0.3673(6) 0.3398(5) 0.5523(3) 0.0316(13) Uani 1 1 d . . .
H9 H 0.3950 0.3501 0.5954 0.038 Uiso 1 1 calc R . .
C10 C 0.2981(5) 0.2833(5) 0.5565(3) 0.0314(13) Uani 1 1 d . . .
H10 H 0.2745 0.2572 0.6030 0.038 Uiso 1 1 calc R . .
C11 C 0.2599(5) 0.2625(5) 0.4917(3) 0.0244(11) Uani 1 1 d . . .
C12 C 0.1898(5) 0.2039(5) 0.4948(3) 0.0280(12) Uani 1 1 d . . .
H12 H 0.1674 0.1769 0.5413 0.034 Uiso 1 1 calc R . .
C13 C 0.1512(5) 0.1831(4) 0.4334(3) 0.0239(11) Uani 1 1 d . . .
C14 C 0.0733(5) 0.1284(5) 0.4391(3) 0.0294(12) Uani 1 1 d . . .
H14 H 0.0495 0.1032 0.4858 0.035 Uiso 1 1 calc R . .
C15 C 0.0332(5) 0.1122(5) 0.3783(3) 0.0324(13) Uani 1 1 d . . .
H15 H -0.0227 0.0802 0.3826 0.039 Uiso 1 1 calc R . .
C16 C 0.0750(5) 0.1432(5) 0.3081(3) 0.0278(12) Uani 1 1 d . . .
H16 H 0.0478 0.1288 0.2662 0.033 Uiso 1 1 calc R . .
C17 C 0.1517(5) 0.1922(4) 0.2979(3) 0.0229(11) Uani 1 1 d . . .
C18 C 0.1892(5) 0.2186(4) 0.3623(3) 0.0221(10) Uani 1 1 d . . .
C19 C 0.2600(5) 0.2779(4) 0.3590(3) 0.0218(10) Uani 1 1 d . . .
H19 H 0.2861 0.3011 0.3123 0.026 Uiso 1 1 calc R . .
C20 C 0.2942(5) 0.3047(4) 0.4213(3) 0.0227(11) Uani 1 1 d . . .
C21 C 0.5476(7) 1.0053(6) -0.2712(4) 0.0437(16) Uani 1 1 d . . .
H21A H 0.6004 0.9942 -0.3177 0.052 Uiso 1 1 calc R . .
H21B H 0.5088 0.9538 -0.2689 0.052 Uiso 1 1 calc R . .
C22 C 0.4477(7) 1.1251(6) -0.2735(4) 0.056(2) Uani 1 1 d . . .
H22A H 0.3975 1.1393 -0.2266 0.084 Uiso 1 1 calc R . .
H22B H 0.3963 1.1360 -0.3129 0.084 Uiso 1 1 calc R . .
H22C H 0.4846 1.1774 -0.2825 0.084 Uiso 1 1 calc R . .
C23 C 0.7086(6) 1.0654(5) -0.2073(4) 0.0397(15) Uani 1 1 d . . .
H23A H 0.7605 1.0541 -0.2541 0.048 Uiso 1 1 calc R . .
H23B H 0.6411 1.1423 -0.2101 0.048 Uiso 1 1 calc R . .
C24 C 0.7845(9) 1.0553(7) -0.1453(5) 0.060(2) Uani 1 1 d . . .
H24A H 0.7317 1.0748 -0.0996 0.090 Uiso 1 1 calc R . .
H24B H 0.8226 1.1066 -0.1566 0.090 Uiso 1 1 calc R . .
H24C H 0.8482 0.9779 -0.1400 0.090 Uiso 1 1 calc R . .
C25 C 0.5404(5) 1.0052(5) -0.1133(3) 0.0320(13) Uani 1 1 d . . .
H25A H 0.5893 0.9841 -0.0707 0.038 Uiso 1 1 calc R . .
H25B H 0.4932 1.0880 -0.1162 0.038 Uiso 1 1 calc R . .
C26 C 0.4505(6) 0.9532(6) -0.0999(4) 0.0392(15) Uani 1 1 d . . .
H26A H 0.3987 0.9763 -0.1406 0.059 Uiso 1 1 calc R . .
H26B H 0.3993 0.9789 -0.0542 0.059 Uiso 1 1 calc R . .
H26C H 0.4959 0.8711 -0.0962 0.059 Uiso 1 1 calc R . .
C27 C 1.0522(5) 0.5572(5) -0.2643(3) 0.0332(13) Uani 1 1 d . . .
H27A H 1.0156 0.5698 -0.3112 0.040 Uiso 1 1 calc R . .
H27B H 1.0894 0.6097 -0.2654 0.040 Uiso 1 1 calc R . .
C28 C 1.1544(6) 0.4365(6) -0.2598(4) 0.0455(17) Uani 1 1 d . . .
H28A H 1.1893 0.4213 -0.2126 0.068 Uiso 1 1 calc R . .
H28B H 1.2184 0.4277 -0.2996 0.068 Uiso 1 1 calc R . .
H28C H 1.1208 0.3834 -0.2642 0.068 Uiso 1 1 calc R . .
C29 C 0.8658(5) 0.4936(5) -0.1924(3) 0.0310(12) Uani 1 1 d . . .
H29A H 0.8297 0.5059 -0.2394 0.037 Uiso 1 1 calc R . .
H29B H 0.9328 0.4164 -0.1902 0.037 Uiso 1 1 calc R . .
C30 C 0.7684(6) 0.5031(6) -0.1299(4) 0.0420(15) Uani 1 1 d . . .
H30A H 0.8042 0.4879 -0.0830 0.063 Uiso 1 1 calc R . .
H30B H 0.7373 0.4483 -0.1347 0.063 Uiso 1 1 calc R . .
H30C H 0.7012 0.5791 -0.1318 0.063 Uiso 1 1 calc R . .
C31 C 1.0075(6) 0.5500(5) -0.1061(3) 0.0362(14) Uani 1 1 d . . .
H31A H 0.9456 0.5661 -0.0636 0.043 Uiso 1 1 calc R . .
H31B H 1.0600 0.4680 -0.1046 0.043 Uiso 1 1 calc R . .
C32 C 1.0857(7) 0.6103(7) -0.1000(4) 0.0500(18) Uani 1 1 d . . .
H32A H 1.1485 0.5931 -0.1413 0.075 Uiso 1 1 calc R . .
H32B H 1.1248 0.5851 -0.0540 0.075 Uiso 1 1 calc R . .
H32C H 1.0339 0.6916 -0.1007 0.075 Uiso 1 1 calc R . .
C33 C 0.1733(6) 0.7259(5) 0.2944(3) 0.0330(13) Uani 1 1 d . . .
H33A H 0.2345 0.7509 0.2705 0.040 Uiso 1 1 calc R . .
H33B H 0.1546 0.6888 0.2574 0.040 Uiso 1 1 calc R . .
C34 C 0.0578(6) 0.8294(6) 0.3155(4) 0.0436(16) Uani 1 1 d . . .
H34A H -0.0077 0.8077 0.3333 0.065 Uiso 1 1 calc R . .
H34B H 0.0335 0.8824 0.2727 0.065 Uiso 1 1 calc R . .
H34C H 0.0727 0.8653 0.3543 0.065 Uiso 1 1 calc R . .
C35 C 0.3238(6) 0.6772(6) 0.4194(4) 0.0429(16) Uani 1 1 d . . .
H35A H 0.3478 0.6294 0.4651 0.051 Uiso 1 1 calc R . .
H35B H 0.4002 0.6679 0.3896 0.051 Uiso 1 1 calc R . .
C36 C 0.2589(8) 0.7968(7) 0.4401(5) 0.060(2) Uani 1 1 d . . .
H36A H 0.2430 0.8469 0.3956 0.090 Uiso 1 1 calc R . .
H36B H 0.3099 0.8122 0.4696 0.090 Uiso 1 1 calc R . .
H36C H 0.1813 0.8095 0.4684 0.090 Uiso 1 1 calc R . .
C37 C 0.1231(6) 0.6168(6) 0.4332(4) 0.0412(15) Uani 1 1 d . . .
H37A H 0.1581 0.5662 0.4762 0.049 Uiso 1 1 calc R . .
H37B H 0.0719 0.6933 0.4503 0.049 Uiso 1 1 calc R . .
C38 C 0.0443(6) 0.5770(6) 0.3993(4) 0.0480(18) Uani 1 1 d . . .
H38A H 0.0045 0.6303 0.3591 0.072 Uiso 1 1 calc R . .
H38B H -0.0180 0.5724 0.4365 0.072 Uiso 1 1 calc R . .
H38C H 0.0955 0.5027 0.3805 0.072 Uiso 1 1 calc R . .
C39 C 0.5756(7) 0.2379(7) 0.2052(4) 0.0528(19) Uani 1 1 d . . .
H39A H 0.6423 0.1606 0.2039 0.063 Uiso 1 1 calc R . .
H39B H 0.4982 0.2337 0.2015 0.063 Uiso 1 1 calc R . .
C40 C 0.5979(8) 0.3090(8) 0.1381(4) 0.060(2) Uani 1 1 d . . .
H40A H 0.5299 0.3846 0.1373 0.090 Uiso 1 1 calc R . .
H40B H 0.6037 0.2733 0.0932 0.090 Uiso 1 1 calc R . .
H40C H 0.6742 0.3141 0.1413 0.090 Uiso 1 1 calc R . .
C41 C 0.6984(7) 0.3189(7) 0.2919(4) 0.0524(19) Uani 1 1 d . . .
H41A H 0.7727 0.2488 0.2806 0.063 Uiso 1 1 calc R . .
H41B H 0.6947 0.3766 0.2524 0.063 Uiso 1 1 calc R . .
C42 C 0.7070(7) 0.3592(8) 0.3666(4) 0.054(2) Uani 1 1 d . . .
H42A H 0.6349 0.4299 0.3771 0.081 Uiso 1 1 calc R . .
H42B H 0.7807 0.3709 0.3638 0.081 Uiso 1 1 calc R . .
H42C H 0.7108 0.3021 0.4058 0.081 Uiso 1 1 calc R . .
C43 C 0.5978(7) 0.1691(6) 0.3573(4) 0.0507(18) Uani 1 1 d . . .
H43A H 0.5941 0.1904 0.4076 0.061 Uiso 1 1 calc R . .
H43B H 0.5315 0.1466 0.3561 0.061 Uiso 1 1 calc R . .
C44 C 0.7221(8) 0.0656(8) 0.3411(7) 0.085(3) Uani 1 1 d . . .
H44A H 0.7276 0.0437 0.2913 0.127 Uiso 1 1 calc R . .
H44B H 0.7281 0.0029 0.3762 0.127 Uiso 1 1 calc R . .
H44C H 0.7890 0.0848 0.3457 0.127 Uiso 1 1 calc R . .
C45 C 0.9177(8) 0.8790(7) 0.0886(5) 0.062(2) Uani 1 1 d . . .
H45 H 0.8710 0.8745 0.0495 0.075 Uiso 1 1 calc R . .

loop_
_atom_site_aniso_label
_atom_site_aniso_U_11
_atom_site_aniso_U_22
_atom_site_aniso_U_33
_atom_site_aniso_U_23
_atom_site_aniso_U_13
_atom_site_aniso_U_12
Pt1 0.02271(12) 0.02191(12) 0.01694(12) -0.00038(7) 0.00026(8) -0.01024(9)
Pt2 0.02325(12) 0.02407(12) 0.02036(12) -0.00218(8) 0.00165(8) -0.01170(9)
Cl1 0.0936(18) 0.0855(17) 0.0648(15) 0.0134(12) -0.0346(13) -0.0465(15)
Cl2 0.0747(16) 0.0478(12) 0.130(2) -0.0062(14) -0.0104(16) -0.0249(12)
Cl3 0.0669(14) 0.0595(14) 0.116(2) -0.0235(14) -0.0242(14) -0.0167(11)
P1 0.0305(7) 0.0220(7) 0.0220(7) -0.0003(5) -0.0021(6) -0.0099(6)
P2 0.0226(7) 0.0244(7) 0.0239(7) -0.0009(5) -0.0003(5) -0.0081(6)
P3 0.0349(8) 0.0258(7) 0.0266(8) -0.0011(6) 0.0027(6) -0.0096(6)
P4 0.0283(7) 0.0369(9) 0.0265(8) -0.0058(6) -0.0003(6) -0.0061(7)
O1 0.030(2) 0.033(2) 0.0146(18) -0.0015(15) 0.0039(15) -0.0147(17)
O2 0.051(3) 0.054(3) 0.025(2) 0.0015(19) -0.0020(19) -0.036(2)
O3 0.041(2) 0.040(2) 0.025(2) 0.0006(17) 0.0047(18) -0.026(2)
O4 0.071(3) 0.064(3) 0.025(2) -0.006(2) 0.005(2) -0.050(3)
C1 0.025(3) 0.029(3) 0.018(3) -0.001(2) 0.001(2) -0.010(2)
C2 0.031(3) 0.025(3) 0.022(3) -0.002(2) 0.002(2) -0.011(2)
C3 0.031(3) 0.029(3) 0.020(3) 0.000(2) 0.001(2) -0.011(2)
C4 0.033(3) 0.025(3) 0.025(3) 0.000(2) 0.003(2) -0.010(2)
C5 0.041(3) 0.035(3) 0.029(3) 0.000(2) 0.001(3) -0.020(3)
C6 0.034(3) 0.029(3) 0.029(3) -0.002(2) 0.006(2) -0.014(3)
C7 0.019(2) 0.026(3) 0.029(3) -0.002(2) 0.004(2) -0.010(2)
C8 0.024(3) 0.032(3) 0.030(3) 0.000(2) -0.006(2) -0.013(2)
C9 0.035(3) 0.037(3) 0.021(3) -0.001(2) -0.007(2) -0.013(3)
C10 0.028(3) 0.044(3) 0.014(3) 0.004(2) -0.001(2) -0.010(3)
C11 0.022(2) 0.025(3) 0.020(3) 0.000(2) 0.000(2) -0.005(2)
C12 0.032(3) 0.026(3) 0.020(3) 0.006(2) 0.003(2) -0.011(2)
C13 0.023(3) 0.021(3) 0.023(3) 0.002(2) 0.001(2) -0.006(2)
C14 0.031(3) 0.029(3) 0.027(3) 0.000(2) 0.007(2) -0.014(2)
C15 0.032(3) 0.028(3) 0.040(3) -0.003(2) 0.007(3) -0.018(3)
C16 0.030(3) 0.030(3) 0.024(3) -0.003(2) 0.004(2) -0.016(2)
C17 0.030(3) 0.019(2) 0.018(3) -0.0008(19) 0.002(2) -0.011(2)
C18 0.021(2) 0.021(2) 0.018(3) -0.0003(19) 0.003(2) -0.005(2)
C19 0.027(3) 0.020(2) 0.016(2) 0.0016(19) 0.000(2) -0.010(2)
C20 0.022(2) 0.020(2) 0.022(3) 0.001(2) -0.003(2) -0.006(2)
C21 0.051(4) 0.048(4) 0.027(3) -0.003(3) -0.013(3) -0.015(3)
C22 0.057(5) 0.043(4) 0.049(5) 0.003(3) -0.022(4) -0.004(4)
C23 0.046(4) 0.027(3) 0.047(4) 0.003(3) -0.002(3) -0.020(3)
C24 0.084(6) 0.060(5) 0.062(5) 0.006(4) -0.020(5) -0.053(5)
C25 0.033(3) 0.029(3) 0.027(3) -0.007(2) -0.002(2) -0.007(3)
C26 0.034(3) 0.039(4) 0.037(4) -0.001(3) 0.000(3) -0.010(3)
C27 0.030(3) 0.036(3) 0.031(3) -0.006(2) 0.003(2) -0.013(3)
C28 0.030(3) 0.046(4) 0.044(4) -0.011(3) 0.003(3) -0.002(3)
C29 0.031(3) 0.027(3) 0.032(3) -0.002(2) -0.003(2) -0.010(2)
C30 0.042(4) 0.040(4) 0.049(4) -0.002(3) 0.000(3) -0.025(3)
C31 0.032(3) 0.037(3) 0.031(3) -0.001(3) -0.009(3) -0.007(3)
C32 0.039(4) 0.064(5) 0.048(4) -0.011(4) -0.011(3) -0.020(4)
C33 0.042(3) 0.025(3) 0.031(3) -0.001(2) 0.000(3) -0.015(3)
C34 0.041(4) 0.033(3) 0.047(4) -0.004(3) -0.012(3) -0.005(3)
C35 0.039(4) 0.050(4) 0.039(4) -0.010(3) -0.009(3) -0.016(3)
C36 0.063(5) 0.063(5) 0.065(5) -0.013(4) -0.012(4) -0.034(4)
C37 0.040(4) 0.040(4) 0.036(4) -0.003(3) -0.001(3) -0.011(3)
C38 0.031(3) 0.047(4) 0.060(5) -0.019(4) 0.002(3) -0.009(3)
C39 0.054(4) 0.048(4) 0.049(5) -0.011(3) -0.004(4) -0.014(4)
C40 0.078(6) 0.071(6) 0.024(4) -0.013(3) 0.009(4) -0.028(5)
C41 0.037(4) 0.067(5) 0.054(5) -0.011(4) 0.004(3) -0.024(4)
C42 0.045(4) 0.086(6) 0.043(4) -0.003(4) -0.004(3) -0.039(4)
C43 0.049(4) 0.043(4) 0.053(5) -0.003(3) -0.006(4) -0.014(3)
C44 0.054(5) 0.049(5) 0.126(10) 0.002(6) -0.012(6) -0.002(4)
C45 0.058(5) 0.048(5) 0.087(7) -0.001(4) -0.031(5) -0.023(4)

loop_
_geom_bond_atom_site_label_1
_geom_bond_atom_site_label_2
_geom_bond_distance
_geom_bond_site_symmetry_2
_geom_bond_publ_flag
Pt1 C17 2.034(5) 2_665 ?
Pt1 O1 2.117(4) . ?
Pt1 P2 2.3005(14) . ?
Pt1 P1 2.3048(14) . ?
Pt2 C7 2.012(6) . ?
Pt2 O3 2.115(4) . ?
Pt2 P4 2.2966(15) . ?
Pt2 P3 2.3005(15) . ?
Cl1 C45 1.773(10) . ?
Cl2 C45 1.746(8) . ?
Cl3 C45 1.742(9) . ?
P1 C25 1.819(6) . ?
P1 C21 1.825(6) . ?
P1 C23 1.828(6) . ?
P2 C27 1.821(6) . ?
P2 C29 1.828(6) . ?
P2 C31 1.834(6) . ?
P3 C37 1.803(7) . ?
P3 C33 1.853(6) . ?
P3 C35 1.866(7) . ?
P4 C41 1.775(8) . ?
P4 C43 1.846(8) . ?
P4 C39 1.853(8) . ?
O1 C1 1.284(7) . ?
O2 C1 1.240(7) . ?
O3 C6 1.284(7) . ?
O4 C6 1.232(7) . ?
C1 C2 1.488(8) . ?
C2 C3 1.327(8) . ?
C2 H2 0.9500 . ?
C3 C4 1.455(8) . ?
C3 H3 0.9500 . ?
C4 C5 1.319(9) . ?
C4 H4 0.9500 . ?
C5 C6 1.493(8) . ?
C5 H5 0.9500 . ?
C7 C8 1.392(8) . ?
C7 C20 1.445(8) . ?
C8 C9 1.403(8) . ?
C8 H8 0.9500 . ?
C9 C10 1.356(9) . ?
C9 H9 0.9500 . ?
C10 C11 1.435(8) . ?
C10 H10 0.9500 . ?
C11 C12 1.393(8) . ?
C11 C20 1.447(7) . ?
C12 C13 1.381(8) . ?
C12 H12 0.9500 . ?
C13 C14 1.430(8) . ?
C13 C18 1.438(7) . ?
C14 C15 1.356(9) . ?
C14 H14 0.9500 . ?
C15 C16 1.420(8) . ?
C15 H15 0.9500 . ?
C16 C17 1.353(8) . ?
C16 H16 0.9500 . ?
C17 C18 1.458(7) . ?
C17 Pt1 2.034(5) 2_665 ?
C18 C19 1.407(7) . ?
C19 C20 1.404(7) . ?
C19 H19 0.9500 . ?
C21 C22 1.518(10) . ?
C21 H21A 0.9900 . ?
C21 H21B 0.9900 . ?
C22 H22A 0.9800 . ?
C22 H22B 0.9800 . ?
C22 H22C 0.9800 . ?
C23 C24 1.524(10) . ?
C23 H23A 0.9900 . ?
C23 H23B 0.9900 . ?
C24 H24A 0.9800 . ?
C24 H24B 0.9800 . ?
C24 H24C 0.9800 . ?
C25 C26 1.530(9) . ?
C25 H25A 0.9900 . ?
C25 H25B 0.9900 . ?
C26 H26A 0.9800 . ?
C26 H26B 0.9800 . ?
C26 H26C 0.9800 . ?
C27 C28 1.538(9) . ?
C27 H27A 0.9900 . ?
C27 H27B 0.9900 . ?
C28 H28A 0.9800 . ?
C28 H28B 0.9800 . ?
C28 H28C 0.9800 . ?
C29 C30 1.525(9) . ?
C29 H29A 0.9900 . ?
C29 H29B 0.9900 . ?
C30 H30A 0.9800 . ?
C30 H30B 0.9800 . ?
C30 H30C 0.9800 . ?
C31 C32 1.524(10) . ?
C31 H31A 0.9900 . ?
C31 H31B 0.9900 . ?
C32 H32A 0.9800 . ?
C32 H32B 0.9800 . ?
C32 H32C 0.9800 . ?
C33 C34 1.516(9) . ?
C33 H33A 0.9900 . ?
C33 H33B 0.9900 . ?
C34 H34A 0.9800 . ?
C34 H34B 0.9800 . ?
C34 H34C 0.9800 . ?
C35 C36 1.497(10) . ?
C35 H35A 0.9900 . ?
C35 H35B 0.9900 . ?
C36 H36A 0.9800 . ?
C36 H36B 0.9800 . ?
C36 H36C 0.9800 . ?
C37 C38 1.516(10) . ?
C37 H37A 0.9900 . ?
C37 H37B 0.9900 . ?
C38 H38A 0.9800 . ?
C38 H38B 0.9800 . ?
C38 H38C 0.9800 . ?
C39 C40 1.548(11) . ?
C39 H39A 0.9900 . ?
C39 H39B 0.9900 . ?
C40 H40A 0.9800 . ?
C40 H40B 0.9800 . ?
C40 H40C 0.9800 . ?
C41 C42 1.567(10) . ?
C41 H41A 0.9900 . ?
C41 H41B 0.9900 . ?
C42 H42A 0.9800 . ?
C42 H42B 0.9800 . ?
C42 H42C 0.9800 . ?
C43 C44 1.555(11) . ?
C43 H43A 0.9900 . ?
C43 H43B 0.9900 . ?
C44 H44A 0.9800 . ?
C44 H44B 0.9800 . ?
C44 H44C 0.9800 . ?
C45 H45 1.0000 . ?
